data_2104795
loop_
_publ_author_name
'Gholivand, Khodayar'
'Mostaanzadeh, Hossein'
'Koval, Tomas'
'Dusek, Michal'
'Erben, Mauricio F.'
'Stoeckli-Evans, Helen'
'Della V\'edova, Carlos O.'

_publ_section_title
;
 Syntheses, spectroscopic study and X-ray crystallography of some new
 phosphoramidates and lanthanide(III) complexes of
 <i>N</i>-(4-nitrobenzoyl)-<i>N</i>',<i>N</i>''-bis(morpholino)phosphoric
 triamide
;
_journal_coeditor_code PS5006
_journal_issue 4
_journal_name_full 'Acta Crystallographica Section B'
_journal_page_first 441
_journal_page_last 450
_journal_paper_doi 10.1107/S0108768110018550
_journal_volume 66
_journal_year 2010
_chemical_formula_moiety 'C15 H25 N4 O4 P'
_chemical_formula_sum 'C15 H25 N4 O4 P'
_chemical_formula_weight 356.36
_chemical_name_systematic
;
 ?
;
_space_group_IT_number 14
_symmetry_cell_setting monoclinic
_symmetry_space_group_name_Hall '-P 2ybc'
_symmetry_space_group_name_H-M 'P 1 21/c 1'
_atom_sites_solution_hydrogens mixed
_atom_sites_solution_primary direct
_atom_sites_solution_secondary difmap
_audit_creation_method SHELXL-97
_cell_angle_alpha 90.00
_cell_angle_beta 96.125(2)
_cell_angle_gamma 90.00
_cell_formula_units_Z 4
_cell_length_a 9.9548(8)
_cell_length_b 20.3681(16)
_cell_length_c 8.8471(7)
_cell_measurement_reflns_used 282
_cell_measurement_temperature 120(2)
_cell_measurement_theta_max 27
_cell_measurement_theta_min 3
_cell_volume 1783.6(2)
_computing_cell_refinement 'SAINTPlus (Bruker, 1998a)'
_computing_data_collection 'SMART (Bruker, 1998b)'
_computing_data_reduction 'SAINTPlus (Bruker, 1998a)'
_computing_molecular_graphics 'SHELXTL ver. 5.1 (Sheldrick, 1998b)'
_computing_publication_material 'SHELXTL ver. 5.1 (Sheldrick, 1998b)'
_computing_structure_refinement 'SHELXTL ver. 5.1 (Sheldrick, 1998b)'
_computing_structure_solution 'SHELXTL ver. 5.1 (Sheldrick, 1998b)'
_diffrn_ambient_temperature 120(2)
_diffrn_measured_fraction_theta_full 0.996
_diffrn_measured_fraction_theta_max 0.996
_diffrn_measurement_device_type 'Bruker SMART 1000 CCD area detector'
_diffrn_measurement_method 'phi and omega scans'
_diffrn_radiation_monochromator graphite
_diffrn_radiation_source 'fine-focus sealed tube'
_diffrn_radiation_type MoK\a
_diffrn_radiation_wavelength 0.71073
_diffrn_reflns_av_R_equivalents 0.0551
_diffrn_reflns_av_sigmaI/netI 0.0580
_diffrn_reflns_limit_h_max 12
_diffrn_reflns_limit_h_min -12
_diffrn_reflns_limit_k_max 26
_diffrn_reflns_limit_k_min -25
_diffrn_reflns_limit_l_max 11
_diffrn_reflns_limit_l_min -11
_diffrn_reflns_number 16991
_diffrn_reflns_theta_full 27.00
_diffrn_reflns_theta_max 27.00
_diffrn_reflns_theta_min 2.00
_exptl_absorpt_coefficient_mu 0.181
_exptl_absorpt_correction_T_max 0.963
_exptl_absorpt_correction_T_min 0.945
_exptl_absorpt_correction_type multi-scan
_exptl_absorpt_process_details 'SADABS (Sheldrick, 1998a)'
_exptl_crystal_colour colorless
_exptl_crystal_density_diffrn 1.327
_exptl_crystal_density_method 'not measured'
_exptl_crystal_description prism
_exptl_crystal_F_000 760
_exptl_crystal_size_max 0.30
_exptl_crystal_size_mid 0.26
_exptl_crystal_size_min 0.22
_refine_diff_density_max 0.371
_refine_diff_density_min -0.295
_refine_ls_extinction_method none
_refine_ls_goodness_of_fit_ref 1.090
_refine_ls_hydrogen_treatment constr
_refine_ls_matrix_type full
_refine_ls_number_parameters 221
_refine_ls_number_reflns 3882
_refine_ls_number_restraints 0
_refine_ls_restrained_S_all 1.090
_refine_ls_R_factor_all 0.0843
_refine_ls_R_factor_gt 0.0562
_refine_ls_shift/su_max 0.001
_refine_ls_shift/su_mean 0.000
_refine_ls_structure_factor_coef Fsqd
_refine_ls_weighting_details 'calc w=1/[\s^2^(Fo^2^)+(0.0300P)^2^+1.5000P] where P=(Fo^2^+2Fc^2^)/3'
_refine_ls_weighting_scheme calc
_refine_ls_wR_factor_gt 0.1147
_refine_ls_wR_factor_ref 0.1226
_reflns_number_gt 2498
_reflns_number_total 3882
_reflns_threshold_expression I>2\s(I)
_cod_data_source_file ps5006.cif
_cod_data_source_block 3
_cod_depositor_comments
;
The following automatic conversions were performed:
'_symmetry_cell_setting' value 'Monoclinic' changed to 'monoclinic'
according to '/home/saulius/struct/CIF-dictionaries/cif_core.dic'
dictionary named 'cif_core.dic' version 2.4.1 from 2010-06-29.

Automatic conversion script
Id: cif_fix_enum 1527 2010-12-29 10:47:43Z saulius 
;
_cod_original_sg_symbol_H-M 'P 21/c'
_cod_database_code 2104795

loop_
_symmetry_equiv_pos_as_xyz
'x, y, z'
'-x, y+1/2, -z+1/2'
'-x, -y, -z'
'x, -y-1/2, z-1/2'

loop_
_atom_site_type_symbol
_atom_site_label
_atom_site_fract_x
_atom_site_fract_y
_atom_site_fract_z
_atom_site_U_iso_or_equiv
_atom_site_adp_type
_atom_site_calc_flag
_atom_site_refinement_flags
_atom_site_occupancy
_atom_site_disorder_assembly
_atom_site_disorder_group
P P1 0.47911(6) 0.42644(3) 0.19450(7) 0.02303(17) Uani d . 1 . .
O O1 0.44076(17) 0.49667(8) 0.17400(19) 0.0286(4) Uani d . 1 . .
O O2 0.67356(18) 0.31382(9) 0.1506(2) 0.0316(4) Uani d . 1 . .
O O3 1.0652(2) 0.29200(10) -0.4422(2) 0.0483(6) Uani d . 1 . .
O O4 1.0988(2) 0.39665(10) -0.4259(2) 0.0479(6) Uani d . 1 . .
N N1 0.58241(19) 0.41046(10) 0.0589(2) 0.0228(5) Uani d . 1 . .
H H1N 0.5780 0.4387 -0.0152 0.027 Uiso d R 1 . .
N N2 0.5543(2) 0.41485(9) 0.3662(2) 0.0231(5) Uani d . 1 . .
N N3 0.3566(2) 0.37308(11) 0.1670(2) 0.0270(5) Uani d . 1 . .
N N4 1.0434(2) 0.34648(12) -0.3906(2) 0.0321(5) Uani d . 1 . .
C C1 0.6529(3) 0.46413(13) 0.4305(3) 0.0293(6) Uani d . 1 . .
H H1A 0.6584 0.4624 0.5428 0.035 Uiso calc R 1 . .
H H1B 0.6206 0.5084 0.3980 0.035 Uiso calc R 1 . .
C C2 0.7933(3) 0.45344(15) 0.3815(3) 0.0408(7) Uani d . 1 . .
H H2A 0.8585 0.4811 0.4431 0.061 Uiso calc R 1 . .
H H2B 0.7930 0.4651 0.2740 0.061 Uiso calc R 1 . .
H H2C 0.8188 0.4072 0.3959 0.061 Uiso calc R 1 . .
C C3 0.5636(3) 0.35060(12) 0.4445(3) 0.0259(6) Uani d . 1 . .
H H3A 0.6598 0.3379 0.4652 0.031 Uiso calc R 1 . .
H H3B 0.5177 0.3169 0.3768 0.031 Uiso calc R 1 . .
C C4 0.4997(3) 0.35200(13) 0.5940(3) 0.0317(6) Uani d . 1 . .
H H4A 0.5175 0.3103 0.6477 0.048 Uiso calc R 1 . .
H H4B 0.4020 0.3585 0.5728 0.048 Uiso calc R 1 . .
H H4C 0.5388 0.3881 0.6574 0.048 Uiso calc R 1 . .
C C5 0.2479(3) 0.37638(16) 0.2668(3) 0.0377(7) Uani d . 1 . .
H H5A 0.2688 0.4119 0.3420 0.045 Uiso calc R 1 . .
H H5B 0.2457 0.3345 0.3235 0.045 Uiso calc R 1 . .
C C6 0.1086(3) 0.38878(15) 0.1826(3) 0.0397(7) Uani d . 1 . .
H H6A 0.0419 0.3921 0.2561 0.059 Uiso calc R 1 . .
H H6B 0.0844 0.3523 0.1127 0.059 Uiso calc R 1 . .
H H6C 0.1100 0.4298 0.1250 0.059 Uiso calc R 1 . .
C C7 0.3464(3) 0.32153(14) 0.0515(3) 0.0383(7) Uani d . 1 . .
H H7A 0.2874 0.2861 0.0834 0.046 Uiso calc R 1 . .
H H7B 0.4372 0.3025 0.0455 0.046 Uiso calc R 1 . .
C C8 0.2909(3) 0.3451(2) -0.1048(3) 0.0613(11) Uani d . 1 . .
H H8A 0.2864 0.3082 -0.1763 0.092 Uiso calc R 1 . .
H H8B 0.3502 0.3793 -0.1388 0.092 Uiso calc R 1 . .
H H8C 0.2001 0.3632 -0.1006 0.092 Uiso calc R 1 . .
C C9 0.6704(2) 0.35874(12) 0.0589(3) 0.0226(5) Uani d . 1 . .
C C10 0.7662(2) 0.35858(12) -0.0615(3) 0.0224(5) Uani d . 1 . .
C C11 0.8041(3) 0.29821(13) -0.1147(3) 0.0290(6) Uani d . 1 . .
H H11A 0.7683 0.2592 -0.0757 0.035 Uiso calc R 1 . .
C C12 0.8933(3) 0.29370(13) -0.2238(3) 0.0300(6) Uani d . 1 . .
H H12A 0.9182 0.2522 -0.2613 0.036 Uiso calc R 1 . .
C C13 0.9450(2) 0.35078(13) -0.2765(3) 0.0245(6) Uani d . 1 . .
C C14 0.9100(3) 0.41189(13) -0.2268(3) 0.0273(6) Uani d . 1 . .
H H14A 0.9476 0.4505 -0.2653 0.033 Uiso calc R 1 . .
C C15 0.8184(2) 0.41585(12) -0.1192(3) 0.0253(6) Uani d . 1 . .
H H15A 0.7913 0.4575 -0.0850 0.030 Uiso calc R 1 . .

loop_
_atom_site_aniso_label
_atom_site_aniso_U_11
_atom_site_aniso_U_22
_atom_site_aniso_U_33
_atom_site_aniso_U_12
_atom_site_aniso_U_13
_atom_site_aniso_U_23
P1 0.0215(3) 0.0266(4) 0.0221(3) 0.0032(3) 0.0072(3) 0.0020(3)
O1 0.0336(10) 0.0295(10) 0.0241(9) 0.0096(8) 0.0099(8) 0.0041(8)
O2 0.0340(11) 0.0311(10) 0.0324(10) 0.0075(8) 0.0157(8) 0.0089(8)
O3 0.0496(13) 0.0513(14) 0.0490(13) -0.0013(11) 0.0280(11) -0.0175(11)
O4 0.0492(13) 0.0493(13) 0.0510(14) 0.0016(11) 0.0322(11) 0.0075(11)
N1 0.0223(11) 0.0286(12) 0.0187(10) 0.0011(9) 0.0081(8) 0.0048(9)
N2 0.0218(11) 0.0220(11) 0.0263(11) 0.0017(8) 0.0068(9) 0.0035(9)
N3 0.0240(11) 0.0366(13) 0.0217(11) -0.0012(9) 0.0089(9) -0.0007(9)
N4 0.0267(12) 0.0455(15) 0.0255(12) 0.0053(11) 0.0095(10) -0.0028(11)
C1 0.0322(15) 0.0282(14) 0.0275(14) -0.0045(12) 0.0025(12) 0.0001(11)
C2 0.0342(16) 0.0532(19) 0.0353(16) -0.0107(14) 0.0054(13) 0.0010(14)
C3 0.0279(14) 0.0262(14) 0.0241(13) 0.0023(11) 0.0048(11) 0.0027(11)
C4 0.0390(16) 0.0314(15) 0.0253(14) -0.0009(12) 0.0065(12) 0.0029(11)
C5 0.0279(15) 0.0588(19) 0.0281(15) -0.0080(14) 0.0107(12) -0.0016(14)
C6 0.0277(15) 0.057(2) 0.0364(17) -0.0017(14) 0.0114(13) -0.0058(14)
C7 0.0265(15) 0.0381(17) 0.0525(19) -0.0070(12) 0.0146(13) -0.0112(14)
C8 0.0381(19) 0.114(3) 0.0322(18) -0.012(2) 0.0070(14) -0.0267(19)
C9 0.0201(12) 0.0252(13) 0.0234(13) 0.0018(10) 0.0073(10) 0.0008(11)
C10 0.0187(12) 0.0289(14) 0.0205(12) 0.0017(10) 0.0067(10) 0.0018(10)
C11 0.0310(15) 0.0251(14) 0.0330(15) -0.0040(11) 0.0133(12) -0.0022(11)
C12 0.0297(15) 0.0268(14) 0.0351(15) 0.0003(11) 0.0107(12) -0.0084(12)
C13 0.0175(12) 0.0375(15) 0.0195(12) 0.0020(11) 0.0068(10) -0.0033(11)
C14 0.0253(13) 0.0306(15) 0.0272(14) 0.0018(11) 0.0083(11) 0.0052(11)
C15 0.0247(13) 0.0269(14) 0.0251(13) 0.0037(11) 0.0059(11) 0.0012(11)

loop_
_atom_type_symbol
_atom_type_description
_atom_type_scat_dispersion_real
_atom_type_scat_dispersion_imag
_atom_type_scat_source
C C 0.0033 0.0016 'International Tables Vol C Tables 4.2.6.8 and 6.1.1.4'
H H 0.0000 0.0000 'International Tables Vol C Tables 4.2.6.8 and 6.1.1.4'
N N 0.0061 0.0033 'International Tables Vol C Tables 4.2.6.8 and 6.1.1.4'
O O 0.0106 0.0060 'International Tables Vol C Tables 4.2.6.8 and 6.1.1.4'
P P 0.1023 0.0942 'International Tables Vol C Tables 4.2.6.8 and 6.1.1.4'

loop_
_geom_angle_atom_site_label_1
_geom_angle_atom_site_label_2
_geom_angle_atom_site_label_3
_geom_angle_site_symmetry_1
_geom_angle_site_symmetry_3
_geom_angle
_geom_angle_publ_flag
O1 P1 N3 . . 116.39(11) ?
O1 P1 N2 . . 109.75(10) ?
N3 P1 N2 . . 107.62(11) ?
O1 P1 N1 . . 105.43(10) ?
N3 P1 N1 . . 105.49(10) ?
N2 P1 N1 . . 112.16(10) ?
C9 N1 P1 . . 125.78(17) ?
C9 N1 H1N . . 119.3 ?
P1 N1 H1N . . 114.9 ?
C1 N2 C3 . . 114.6(2) ?
C1 N2 P1 . . 118.66(16) ?
C3 N2 P1 . . 124.17(17) ?
C7 N3 C5 . . 116.9(2) ?
C7 N3 P1 . . 125.28(17) ?
C5 N3 P1 . . 117.79(18) ?
O4 N4 O3 . . 124.1(2) ?
O4 N4 C13 . . 118.4(2) ?
O3 N4 C13 . . 117.5(2) ?
N2 C1 C2 . . 112.7(2) ?
N2 C1 H1A . . 109.1 ?
C2 C1 H1A . . 109.1 ?
N2 C1 H1B . . 109.1 ?
C2 C1 H1B . . 109.1 ?
H1A C1 H1B . . 107.8 ?
C1 C2 H2A . . 109.5 ?
C1 C2 H2B . . 109.5 ?
H2A C2 H2B . . 109.5 ?
C1 C2 H2C . . 109.5 ?
H2A C2 H2C . . 109.5 ?
H2B C2 H2C . . 109.5 ?
N2 C3 C4 . . 112.2(2) ?
N2 C3 H3A . . 109.2 ?
C4 C3 H3A . . 109.2 ?
N2 C3 H3B . . 109.2 ?
C4 C3 H3B . . 109.2 ?
H3A C3 H3B . . 107.9 ?
C3 C4 H4A . . 109.5 ?
C3 C4 H4B . . 109.5 ?
H4A C4 H4B . . 109.5 ?
C3 C4 H4C . . 109.5 ?
H4A C4 H4C . . 109.5 ?
H4B C4 H4C . . 109.5 ?
N3 C5 C6 . . 113.8(2) ?
N3 C5 H5A . . 108.8 ?
C6 C5 H5A . . 108.8 ?
N3 C5 H5B . . 108.8 ?
C6 C5 H5B . . 108.8 ?
H5A C5 H5B . . 107.7 ?
C5 C6 H6A . . 109.5 ?
C5 C6 H6B . . 109.5 ?
H6A C6 H6B . . 109.5 ?
C5 C6 H6C . . 109.5 ?
H6A C6 H6C . . 109.5 ?
H6B C6 H6C . . 109.5 ?
N3 C7 C8 . . 113.7(3) ?
N3 C7 H7A . . 108.8 ?
C8 C7 H7A . . 108.8 ?
N3 C7 H7B . . 108.8 ?
C8 C7 H7B . . 108.8 ?
H7A C7 H7B . . 107.7 ?
C7 C8 H8A . . 109.5 ?
C7 C8 H8B . . 109.5 ?
H8A C8 H8B . . 109.5 ?
C7 C8 H8C . . 109.5 ?
H8A C8 H8C . . 109.5 ?
H8B C8 H8C . . 109.5 ?
O2 C9 N1 . . 123.2(2) ?
O2 C9 C10 . . 119.7(2) ?
N1 C9 C10 . . 117.1(2) ?
C11 C10 C15 . . 119.5(2) ?
C11 C10 C9 . . 117.4(2) ?
C15 C10 C9 . . 123.1(2) ?
C12 C11 C10 . . 121.0(2) ?
C12 C11 H11A . . 119.5 ?
C10 C11 H11A . . 119.5 ?
C13 C12 C11 . . 118.2(2) ?
C13 C12 H12A . . 120.9 ?
C11 C12 H12A . . 120.9 ?
C12 C13 C14 . . 122.7(2) ?
C12 C13 N4 . . 118.7(2) ?
C14 C13 N4 . . 118.6(2) ?
C13 C14 C15 . . 118.6(2) ?
C13 C14 H14A . . 120.7 ?
C15 C14 H14A . . 120.7 ?
C14 C15 C10 . . 120.0(2) ?
C14 C15 H15A . . 120.0 ?
C10 C15 H15A . . 120.0 ?

loop_
_geom_bond_atom_site_label_1
_geom_bond_atom_site_label_2
_geom_bond_site_symmetry_2
_geom_bond_distance
_geom_bond_publ_flag
P1 O1 . 1.4866(18) ?
P1 N3 . 1.632(2) ?
P1 N2 . 1.637(2) ?
P1 N1 . 1.693(2) ?
O2 C9 . 1.221(3) ?
O3 N4 . 1.228(3) ?
O4 N4 . 1.217(3) ?
N1 C9 . 1.370(3) ?
N1 H1N . 0.8699 ?
N2 C1 . 1.475(3) ?
N2 C3 . 1.479(3) ?
N3 C7 . 1.461(3) ?
N3 C5 . 1.469(3) ?
N4 C13 . 1.483(3) ?
C1 C2 . 1.523(4) ?
C1 H1A . 0.9900 ?
C1 H1B . 0.9900 ?
C2 H2A . 0.9800 ?
C2 H2B . 0.9800 ?
C2 H2C . 0.9800 ?
C3 C4 . 1.528(3) ?
C3 H3A . 0.9900 ?
C3 H3B . 0.9900 ?
C4 H4A . 0.9800 ?
C4 H4B . 0.9800 ?
C4 H4C . 0.9800 ?
C5 C6 . 1.523(4) ?
C5 H5A . 0.9900 ?
C5 H5B . 0.9900 ?
C6 H6A . 0.9800 ?
C6 H6B . 0.9800 ?
C6 H6C . 0.9800 ?
C7 C8 . 1.512(4) ?
C7 H7A . 0.9900 ?
C7 H7B . 0.9900 ?
C8 H8A . 0.9800 ?
C8 H8B . 0.9800 ?
C8 H8C . 0.9800 ?
C9 C10 . 1.504(3) ?
C10 C11 . 1.383(3) ?
C10 C15 . 1.396(3) ?
C11 C12 . 1.383(3) ?
C11 H11A . 0.9500 ?
C12 C13 . 1.373(4) ?
C12 H12A . 0.9500 ?
C13 C14 . 1.377(3) ?
C14 C15 . 1.389(3) ?
C14 H14A . 0.9500 ?
C15 H15A . 0.9500 ?

loop_
_geom_hbond_atom_site_label_D
_geom_hbond_atom_site_label_H
_geom_hbond_atom_site_label_A
_geom_hbond_site_symmetry_A
_geom_hbond_distance_DH
_geom_hbond_distance_HA
_geom_hbond_distance_DA
_geom_hbond_angle_DHA
_geom_hbond_publ_flag
N1 H1N O1 3_665 0.8700 1.9200 2.789(3) 177.00 ?

loop_
_geom_torsion_atom_site_label_1
_geom_torsion_atom_site_label_2
_geom_torsion_atom_site_label_3
_geom_torsion_atom_site_label_4
_geom_torsion_site_symmetry_1
_geom_torsion_site_symmetry_2
_geom_torsion_site_symmetry_3
_geom_torsion_site_symmetry_4
_geom_torsion
_geom_torsion_publ_flag
O1 P1 N1 C9 . . . . 161.2(2) ?
N3 P1 N1 C9 . . . . -75.1(2) ?
N2 P1 N1 C9 . . . . 41.8(2) ?
O1 P1 N2 C1 . . . . -41.5(2) ?
N3 P1 N2 C1 . . . . -169.07(17) ?
N1 P1 N2 C1 . . . . 75.33(19) ?
O1 P1 N2 C3 . . . . 157.84(18) ?
N3 P1 N2 C3 . . . . 30.3(2) ?
N1 P1 N2 C3 . . . . -85.3(2) ?
O1 P1 N3 C7 . . . . 118.7(2) ?
N2 P1 N3 C7 . . . . -117.7(2) ?
N1 P1 N3 C7 . . . . 2.3(2) ?
O1 P1 N3 C5 . . . . -61.8(2) ?
N2 P1 N3 C5 . . . . 61.8(2) ?
N1 P1 N3 C5 . . . . -178.31(19) ?
C3 N2 C1 C2 . . . . 78.5(3) ?
P1 N2 C1 C2 . . . . -83.9(2) ?
C1 N2 C3 C4 . . . . 77.5(3) ?
P1 N2 C3 C4 . . . . -121.2(2) ?
C7 N3 C5 C6 . . . . -60.8(3) ?
P1 N3 C5 C6 . . . . 119.7(2) ?
C5 N3 C7 C8 . . . . 99.3(3) ?
P1 N3 C7 C8 . . . . -81.2(3) ?
P1 N1 C9 O2 . . . . 8.1(4) ?
P1 N1 C9 C10 . . . . -172.03(17) ?
O2 C9 C10 C11 . . . . 31.7(4) ?
N1 C9 C10 C11 . . . . -148.2(2) ?
O2 C9 C10 C15 . . . . -147.6(3) ?
N1 C9 C10 C15 . . . . 32.5(3) ?
C15 C10 C11 C12 . . . . 0.3(4) ?
C9 C10 C11 C12 . . . . -179.1(2) ?
C10 C11 C12 C13 . . . . 0.9(4) ?
C11 C12 C13 C14 . . . . -1.0(4) ?
C11 C12 C13 N4 . . . . 178.5(2) ?
O4 N4 C13 C12 . . . . -173.0(2) ?
O3 N4 C13 C12 . . . . 6.1(3) ?
O4 N4 C13 C14 . . . . 6.6(4) ?
O3 N4 C13 C14 . . . . -174.4(2) ?
C12 C13 C14 C15 . . . . -0.1(4) ?
N4 C13 C14 C15 . . . . -179.6(2) ?
C13 C14 C15 C10 . . . . 1.4(4) ?
C11 C10 C15 C14 . . . . -1.4(4) ?
C9 C10 C15 C14 . . . . 177.9(2) ?
